data_1544938
loop_
_publ_author_name
'Gao, Nadia Yuqian'
'Banwell, Martin G.'
'Willis, Anthony C.'

_publ_section_title
;
 Biomimetic Total Synthesis of the Pentacyclic Amaryllidaceae Alkaloid
 Derivative Gracilamine.
;
_journal_issue 1
_journal_name_full 'Organic letters'
_journal_page_first 162
_journal_page_last 165
_journal_paper_doi 10.1021/acs.orglett.6b03465
_journal_volume 19
_journal_year 2017
_chemical_compound_source local
_chemical_formula_moiety 'C32 H37 N3 O8 S'
_chemical_formula_sum 'C32 H37 N3 O8 S'
_chemical_formula_weight 623.73
_space_group_IT_number 14
_symmetry_cell_setting monoclinic
_symmetry_space_group_name_Hall '-P 2ybc'
_symmetry_space_group_name_H-M 'P 1 21/c 1'
_atom_sites_solution_hydrogens difmap
_atom_sites_solution_primary direct
_audit_creation_date 13-04-24
_audit_creation_method CRYSTALS_ver_14.40
_audit_update_record
;
2013-04-24 - Report on C24 H22 N2 O7 S 
             by Anthony C. Willis
             for   Nadia Gao and Martin Banwell

2013-04-26 - passes checkcif tests with minor warnings  
;
_cell_angle_alpha 90
_cell_angle_beta 90.2580(10)
_cell_angle_gamma 90
_cell_formula_units_Z 4
_cell_length_a 8.8900(2)
_cell_length_b 31.1842(7)
_cell_length_c 11.2873(3)
_cell_measurement_reflns_used 72232
_cell_measurement_temperature 200
_cell_measurement_theta_max 27
_cell_measurement_theta_min 3
_cell_volume 3129.12(13)
_computing_cell_refinement 'DENZO/SCALEPACK (Otwinowski & Minor, 1997)'
_computing_data_collection 'COLLECT (Nonius, 2001).'
_computing_data_reduction 'DENZO/SCALEPACK (Otwinowski & Minor, 1997)'
_computing_molecular_graphics
; 
ORTEP-II (Johnson 1976) in teXsan (MSC, 1992-1997)
;
_computing_publication_material 'CRYSTALS (Betteridge et al., 2003)'
_computing_structure_refinement 'CRYSTALS (Betteridge et al., 2003)'
_computing_structure_solution 'SIR92 (Altomare et al., 1994)'
_diffrn_ambient_temperature 200
_diffrn_measured_fraction_theta_full 0.997
_diffrn_measured_fraction_theta_max 0.997
_diffrn_measurement_device Area
_diffrn_measurement_device_type 'Nonius KappaCCD'
_diffrn_measurement_method ' \f and \w scans with CCD '
_diffrn_radiation_monochromator graphite
_diffrn_radiation_type 'Mo K\a'
_diffrn_radiation_wavelength 0.71073
_diffrn_reflns_av_R_equivalents 0.048
_diffrn_reflns_limit_h_max 11
_diffrn_reflns_limit_h_min -11
_diffrn_reflns_limit_k_max 40
_diffrn_reflns_limit_k_min -37
_diffrn_reflns_limit_l_max 14
_diffrn_reflns_limit_l_min -14
_diffrn_reflns_number 37511
_diffrn_reflns_theta_full 27.480
_diffrn_reflns_theta_max 27.480
_diffrn_reflns_theta_min 2.613
_diffrn_standards_number 0
_exptl_absorpt_coefficient_mu 0.159
_exptl_absorpt_correction_T_max 0.987
_exptl_absorpt_correction_T_min 0.955
_exptl_absorpt_correction_type integration
_exptl_absorpt_process_details
;
via Gaussian method (Coppens, 1970) implemented in maXus (2000)
;
_exptl_crystal_colour colourless
_exptl_crystal_density_diffrn 1.324
_exptl_crystal_density_method 'not measured'
_exptl_crystal_description block
_exptl_crystal_F_000 1320.000
_exptl_crystal_size_max 0.400
_exptl_crystal_size_mid 0.200
_exptl_crystal_size_min 0.100
_refine_diff_density_max 0.67
_refine_diff_density_min -0.43
_refine_ls_extinction_method None
_refine_ls_goodness_of_fit_ref 0.9883
_refine_ls_hydrogen_treatment mixed
_refine_ls_matrix_type full
_refine_ls_number_parameters 428
_refine_ls_number_reflns 7177
_refine_ls_number_restraints 18
_refine_ls_R_factor_all 0.0878
_refine_ls_R_factor_gt 0.0523
_refine_ls_shift/su_max 0.0297736
_refine_ls_shift/su_mean 0.0002054
_refine_ls_structure_factor_coef Fsqd
_refine_ls_weighting_details
;
 Method= Modified Sheldrick 
 w=1/[\s^2^(F^2^) + ( 0.06P)^2^ + 1.59P] 
 ,where P=(max(Fo^2^,0) + 2Fc^2^)/3 
;
_refine_ls_weighting_scheme calc
_refine_ls_wR_factor_all 0.1334
_refine_ls_wR_factor_gt 0.1173
_refine_ls_wR_factor_ref 0.1334
_reflns_limit_h_max 11
_reflns_limit_h_min -11
_reflns_limit_k_max 40
_reflns_limit_k_min 0
_reflns_limit_l_max 14
_reflns_limit_l_min 0
_reflns_number_gt 4884
_reflns_number_total 7177
_reflns_threshold_expression I>2.0\s(I)
_oxford_diffrn_Wilson_B_factor 3.29
_oxford_diffrn_Wilson_scale 5.24
_oxford_refine_ls_r_factor_ref 0.0878
_oxford_refine_ls_scale 0.4898(8)
_oxford_reflns_number_all 7177
_oxford_reflns_threshold_expression_ref I>-10.0\s(I)
_oxford_structure_analysis_title 'ban1318a At 14:53 on 23/4/13'
_cod_data_source_file ol6b03465_si_004.cif
_cod_data_source_block ban1318a
_cod_depositor_comments 'Adding full bibliography for 1544938--1544940.cif.'
_cod_original_sg_symbol_H-M 'P 1 21/c 1 '
_cod_database_code 1544938

loop_
_symmetry_equiv_pos_as_xyz
x,y,z
-x,-y,-z
-x,y+1/2,-z+1/2
x,-y+1/2,z+1/2

loop_
_atom_site_label
_atom_site_type_symbol
_atom_site_fract_x
_atom_site_fract_y
_atom_site_fract_z
_atom_site_U_iso_or_equiv
_atom_site_occupancy
_atom_site_adp_type
_atom_site_refinement_flags_posn
_atom_site_refinement_flags_adp
_atom_site_refinement_flags_occupancy
C1 C 0.4063(2) 0.38948(6) 0.57050(19) 0.0389 1.0000 Uani . . .
C2 C 0.4322(2) 0.38647(7) 0.4487(2) 0.0468 1.0000 Uani . . .
C3 C 0.3521(3) 0.35554(7) 0.3900(2) 0.0488 1.0000 Uani . . .
O4 O 0.3561(2) 0.34519(6) 0.27071(15) 0.0681 1.0000 Uani . . .
C5 C 0.2439(4) 0.31344(12) 0.2550(3) 0.0951 1.0000 Uani . . .
O6 O 0.19363(19) 0.29942(5) 0.36733(14) 0.0589 1.0000 Uani . . .
C7 C 0.2555(2) 0.32806(7) 0.4478(2) 0.0451 1.0000 Uani . . .
C8 C 0.2320(2) 0.32947(7) 0.56732(19) 0.0413 1.0000 Uani . . .
C9 C 0.3092(2) 0.36200(6) 0.62879(18) 0.0371 1.0000 Uani . . .
C10 C 0.2960(2) 0.37268(6) 0.76009(18) 0.0358 1.0000 Uani . . .
C11 C 0.3078(2) 0.33246(6) 0.83803(19) 0.0396 1.0000 Uani . . .
C12 C 0.1525(2) 0.31448(7) 0.8594(2) 0.0458 1.0000 Uani . . .
N13 N 0.05301(17) 0.34807(5) 0.81273(15) 0.0385 1.0000 Uani . . .
C14 C 0.1337(2) 0.38825(6) 0.78759(18) 0.0378 1.0000 Uani . . .
C15 C 0.1296(2) 0.41939(7) 0.8900(2) 0.0497 1.0000 Uani . . .
C16 C 0.2155(2) 0.45932(7) 0.8541(2) 0.0521 1.0000 Uani . . .
C17 C 0.3839(2) 0.45031(7) 0.8414(2) 0.0438 1.0000 Uani . . .
C18 C 0.4220(2) 0.40697(6) 0.77974(18) 0.0394 1.0000 Uani . . .
C19 C 0.4811(2) 0.41966(6) 0.65562(19) 0.0406 1.0000 Uani . . .
N20 N 0.4445(2) 0.46526(6) 0.64131(17) 0.0492 1.0000 Uani D . .
C21 C 0.4638(2) 0.48361(6) 0.7595(2) 0.0454 1.0000 Uani . . .
C22 C 0.4325(2) 0.31506(7) 0.8797(2) 0.0537 1.0000 Uani . . .
C23 C 0.4429(3) 0.27539(9) 0.9542(3) 0.0755 1.0000 Uani . . .
C24 C 0.6305(2) 0.48949(7) 0.7951(2) 0.0492 1.0000 Uani . . .
C25 C 0.7230(3) 0.51901(7) 0.7147(2) 0.0567 1.0000 Uani . . .
C26 C 0.8288(4) 0.54680(11) 0.7862(3) 0.1009 1.0000 Uani . . .
C27 C 0.8110(3) 0.49517(10) 0.6200(3) 0.0756 1.0000 Uani . . .
C28 C 0.3852(3) 0.52701(7) 0.7643(2) 0.0529 1.0000 Uani D U .
O29 O 0.31469(19) 0.54272(5) 0.68482(16) 0.0597 1.0000 Uani . . .
O30 O 0.3791(7) 0.54145(16) 0.8849(5) 0.0491 0.552(10) Uani D U P
C31 C 0.2859(7) 0.57897(18) 0.9124(5) 0.0572 0.552(10) Uani D U P
C32 C 0.3683(6) 0.61920(19) 0.8973(5) 0.0658 0.552(10) Uani D U P
S33 S -0.12278(5) 0.342482(17) 0.78529(5) 0.0411 1.0000 Uani . . .
O34 O -0.17117(16) 0.30395(5) 0.84134(14) 0.0517 1.0000 Uani . . .
O35 O -0.19586(16) 0.38231(5) 0.81014(14) 0.0503 1.0000 Uani . . .
C36 C -0.1439(2) 0.33606(7) 0.62963(19) 0.0415 1.0000 Uani . . .
C37 C -0.1502(2) 0.37274(7) 0.5600(2) 0.0466 1.0000 Uani . . .
C38 C -0.1657(3) 0.37004(8) 0.4382(2) 0.0571 1.0000 Uani . . .
C39 C -0.1777(3) 0.33063(9) 0.3842(2) 0.0618 1.0000 Uani . . .
C40 C -0.1742(3) 0.29352(8) 0.4513(2) 0.0568 1.0000 Uani . . .
C41 C -0.1551(2) 0.29678(7) 0.5718(2) 0.0450 1.0000 Uani . . .
N42 N -0.1434(2) 0.25582(6) 0.63562(18) 0.0565 1.0000 Uani . . .
O43 O -0.0179(2) 0.24474(6) 0.66871(18) 0.0747 1.0000 Uani . . .
O44 O -0.2562(3) 0.23478(7) 0.6486(2) 0.0942 1.0000 Uani . . .
O130 O 0.4330(8) 0.55033(19) 0.8508(6) 0.0504 0.448(10) Uani D U P
C131 C 0.3714(7) 0.5930(2) 0.8640(6) 0.0534 0.448(10) Uani D U P
C132 C 0.2126(9) 0.5928(3) 0.9030(7) 0.0731 0.448(10) Uani D U P
H201 H 0.4554(9) 0.4777(7) 0.5777(12) 0.0500 1.0000 Uiso D . .
H21 H 0.5012 0.4048 0.4091 0.0562 1.0000 Uiso R . .
H51 H 0.1618 0.3252 0.2117 0.1141 1.0000 Uiso R . .
H52 H 0.2847 0.2899 0.2127 0.1141 1.0000 Uiso R . .
H81 H 0.1676 0.3097 0.6064 0.0496 1.0000 Uiso R . .
H121 H 0.1357 0.3100 0.9415 0.0550 1.0000 Uiso R . .
H122 H 0.1384 0.2883 0.8179 0.0550 1.0000 Uiso R . .
H141 H 0.0917 0.4014 0.7191 0.0453 1.0000 Uiso R . .
H151 H 0.0284 0.4266 0.9076 0.0597 1.0000 Uiso R . .
H152 H 0.1755 0.4068 0.9578 0.0597 1.0000 Uiso R . .
H161 H 0.2016 0.4808 0.9128 0.0626 1.0000 Uiso R . .
H162 H 0.1772 0.4693 0.7804 0.0626 1.0000 Uiso R . .
H171 H 0.4298 0.4509 0.9176 0.0526 1.0000 Uiso R . .
H181 H 0.5020 0.3938 0.8223 0.0473 1.0000 Uiso R . .
H191 H 0.5870 0.4158 0.6529 0.0488 1.0000 Uiso R . .
H221 H 0.5244 0.3290 0.8608 0.0645 1.0000 Uiso R . .
H241 H 0.6334 0.5011 0.8730 0.0591 1.0000 Uiso R . .
H242 H 0.6768 0.4620 0.7951 0.0591 1.0000 Uiso R . .
H251 H 0.6544 0.5376 0.6751 0.0681 1.0000 Uiso R . .
H261 H 0.8845 0.5647 0.7344 0.1211 1.0000 Uiso R . .
H262 H 0.7724 0.5641 0.8393 0.1211 1.0000 Uiso R . .
H263 H 0.8959 0.5291 0.8300 0.1211 1.0000 Uiso R . .
H271 H 0.8656 0.5152 0.5734 0.0907 1.0000 Uiso R . .
H272 H 0.8792 0.4758 0.6567 0.0907 1.0000 Uiso R . .
H273 H 0.7433 0.4797 0.5707 0.0907 1.0000 Uiso R . .
H311 H 0.2533 0.5769 0.9923 0.0686 0.552 Uiso R . .
H312 H 0.2008 0.5791 0.8611 0.0686 0.552 Uiso R . .
H321 H 0.3044 0.6426 0.9159 0.0789 0.552 Uiso R . .
H322 H 0.4533 0.6195 0.9487 0.0789 0.552 Uiso R . .
H323 H 0.4008 0.6216 0.8175 0.0789 0.552 Uiso R . .
H371 H -0.1438 0.4001 0.5966 0.0560 1.0000 Uiso R . .
H381 H -0.1679 0.3954 0.3918 0.0685 1.0000 Uiso R . .
H391 H -0.1885 0.3289 0.3006 0.0742 1.0000 Uiso R . .
H401 H -0.1849 0.2663 0.4146 0.0682 1.0000 Uiso R . .
H1311 H 0.4298 0.6081 0.9211 0.0641 0.448 Uiso R . .
H1312 H 0.3772 0.6073 0.7899 0.0641 0.448 Uiso R . .
H1321 H 0.1777 0.6214 0.9103 0.0877 0.448 Uiso R . .
H1322 H 0.2055 0.5787 0.9775 0.0877 0.448 Uiso R . .
H1323 H 0.1529 0.5780 0.8462 0.0877 0.448 Uiso R . .
H231 H 0.3448 0.2643 0.9674 0.0906 1.0000 Uiso R . .
H232 H 0.4886 0.2822 1.0281 0.0906 1.0000 Uiso R . .
H233 H 0.5017 0.2545 0.9144 0.0906 1.0000 Uiso R . .

loop_
_atom_site_aniso_label
_atom_site_aniso_U_11
_atom_site_aniso_U_22
_atom_site_aniso_U_33
_atom_site_aniso_U_23
_atom_site_aniso_U_13
_atom_site_aniso_U_12
C1 0.0316(10) 0.0332(10) 0.0520(12) -0.0006(9) -0.0002(9) 0.0007(8)
C2 0.0439(12) 0.0429(12) 0.0538(13) 0.0029(10) 0.0054(10) -0.0049(10)
C3 0.0489(13) 0.0502(13) 0.0472(13) -0.0048(10) 0.0047(10) -0.0043(10)
O4 0.0774(12) 0.0774(12) 0.0495(10) -0.0112(9) 0.0106(8) -0.0258(10)
C5 0.120(3) 0.109(3) 0.0560(17) -0.0130(17) 0.0100(17) -0.063(2)
O6 0.0602(10) 0.0618(10) 0.0548(10) -0.0148(8) 0.0035(8) -0.0182(8)
C7 0.0404(11) 0.0429(12) 0.0521(13) -0.0073(10) 0.0010(10) -0.0044(9)
C8 0.0334(10) 0.0377(11) 0.0530(13) -0.0024(9) 0.0039(9) -0.0031(9)
C9 0.0280(9) 0.0334(10) 0.0498(12) -0.0002(9) -0.0010(8) 0.0034(8)
C10 0.0285(9) 0.0329(10) 0.0459(11) 0.0016(8) -0.0034(8) 0.0016(8)
C11 0.0333(10) 0.0359(11) 0.0494(12) 0.0030(9) -0.0052(9) -0.0001(8)
C12 0.0343(10) 0.0487(13) 0.0543(13) 0.0127(10) -0.0067(9) 0.0020(9)
N13 0.0280(8) 0.0394(9) 0.0480(10) 0.0038(8) -0.0046(7) -0.0003(7)
C14 0.0301(10) 0.0371(11) 0.0460(11) 0.0007(9) -0.0024(8) 0.0026(8)
C15 0.0387(11) 0.0514(13) 0.0591(14) -0.0091(11) 0.0035(10) 0.0029(10)
C16 0.0450(12) 0.0422(13) 0.0692(16) -0.0123(11) -0.0023(11) 0.0028(10)
C17 0.0399(11) 0.0394(11) 0.0520(13) -0.0026(10) -0.0101(9) 0.0001(9)
C18 0.0294(10) 0.0358(11) 0.0529(12) -0.0003(9) -0.0071(9) 0.0009(8)
C19 0.0321(10) 0.0344(11) 0.0554(13) 0.0017(9) -0.0012(9) -0.0009(8)
N20 0.0652(12) 0.0316(10) 0.0506(11) 0.0037(8) -0.0126(9) -0.0023(9)
C21 0.0451(12) 0.0339(11) 0.0570(13) 0.0006(10) -0.0146(10) 0.0007(9)
C22 0.0345(11) 0.0448(13) 0.0817(17) 0.0124(12) -0.0090(11) 0.0005(10)
C23 0.0512(15) 0.0618(17) 0.113(2) 0.0309(16) -0.0254(15) -0.0005(13)
C24 0.0451(12) 0.0373(12) 0.0651(14) 0.0009(10) -0.0169(11) -0.0014(10)
C25 0.0488(13) 0.0422(13) 0.0791(17) 0.0022(12) -0.0136(12) -0.0067(11)
C26 0.105(3) 0.098(2) 0.100(3) -0.026(2) 0.005(2) -0.061(2)
C27 0.0733(19) 0.0700(18) 0.083(2) -0.0063(16) -0.0021(16) -0.0158(15)
C28 0.0517(13) 0.0369(12) 0.0701(16) -0.0033(11) -0.0181(12) 0.0017(10)
O29 0.0606(10) 0.0455(9) 0.0727(11) 0.0066(8) -0.0167(9) 0.0093(8)
O30 0.056(3) 0.034(2) 0.057(3) -0.0040(17) -0.008(2) 0.0049(19)
C31 0.061(4) 0.048(3) 0.062(3) -0.006(2) 0.003(3) 0.007(3)
C32 0.075(4) 0.040(4) 0.082(4) -0.007(3) -0.008(3) 0.000(2)
S33 0.0277(2) 0.0463(3) 0.0492(3) -0.0002(2) -0.0025(2) 0.0018(2)
O34 0.0375(8) 0.0593(10) 0.0584(10) 0.0101(8) -0.0006(7) -0.0077(7)
O35 0.0344(8) 0.0550(9) 0.0616(10) -0.0086(8) -0.0013(7) 0.0102(7)
C36 0.0291(10) 0.0437(12) 0.0516(12) 0.0005(10) -0.0063(9) 0.0050(9)
C37 0.0393(11) 0.0422(12) 0.0584(14) -0.0002(10) -0.0072(10) 0.0068(9)
C38 0.0598(15) 0.0543(15) 0.0571(15) 0.0080(12) -0.0102(12) 0.0138(12)
C39 0.0707(17) 0.0653(17) 0.0494(14) 0.0010(12) -0.0147(12) 0.0120(13)
C40 0.0608(15) 0.0526(14) 0.0570(15) -0.0076(12) -0.0163(12) 0.0070(12)
C41 0.0386(11) 0.0409(12) 0.0555(13) 0.0016(10) -0.0131(10) 0.0027(9)
N42 0.0618(13) 0.0450(11) 0.0625(13) 0.0004(9) -0.0200(10) -0.0048(10)
O43 0.0647(12) 0.0651(12) 0.0942(14) 0.0178(10) -0.0186(10) 0.0166(9)
O44 0.0904(15) 0.0781(14) 0.1137(17) 0.0328(12) -0.0481(13) -0.0438(12)
O130 0.054(3) 0.037(3) 0.061(3) -0.006(2) -0.005(2) -0.002(2)
C131 0.061(4) 0.037(4) 0.062(4) -0.007(3) 0.009(3) -0.003(3)
C132 0.072(5) 0.078(6) 0.069(4) -0.002(4) 0.014(4) 0.011(4)

loop_
_atom_type_symbol
_atom_type_scat_dispersion_real
_atom_type_scat_dispersion_imag
_atom_type_scat_Cromer_Mann_a1
_atom_type_scat_Cromer_Mann_b1
_atom_type_scat_Cromer_Mann_a2
_atom_type_scat_Cromer_Mann_b2
_atom_type_scat_Cromer_Mann_a3
_atom_type_scat_Cromer_Mann_b3
_atom_type_scat_Cromer_Mann_a4
_atom_type_scat_Cromer_Mann_b4
_atom_type_scat_Cromer_Mann_c
_atom_type_scat_source
C 0.0033 0.0016 2.3100 20.8439 1.0200 10.2075 1.5886 0.5687 0.8650 51.6512 0.2156 'International Tables Vol C 4.2.6.8 and 6.1.1.4'
H 0.0000 0.0000 0.4930 10.5109 0.3229 26.1257 0.1402 3.1424 0.0408 57.7998 0.0030 'International Tables Vol C 4.2.6.8 and 6.1.1.4'
N 0.0061 0.0033 12.2126 0.0057 3.1322 9.8933 2.0125 28.9975 1.1663 0.5826 -11.5290 'International Tables Vol C 4.2.6.8 and 6.1.1.4'
O 0.0106 0.0060 3.0485 13.2771 2.2868 5.7011 1.5463 0.3239 0.8670 32.9089 0.2508 'International Tables Vol C 4.2.6.8 and 6.1.1.4'
S 0.1246 0.1234 6.9053 1.4679 5.2034 22.2151 1.4379 0.2536 1.5863 56.1720 0.8669 'International Tables Vol C 4.2.6.8 and 6.1.1.4'

loop_
_exptl_crystal_face_index_h
_exptl_crystal_face_index_k
_exptl_crystal_face_index_l
_exptl_crystal_face_perp_dist
1 0 0 0.100
-1 0 0 0.100
0 1 0 0.180
0 -1 0 0.220
0 0 1 0.080
0 0 -1 0.080
0 2 1 0.100
-1 0 1 0.040
2 0 -2 0.065
-1 -2 0 0.110
-1 3 0 0.134

loop_
_geom_angle_atom_site_label_1
_geom_angle_atom_site_label_2
_geom_angle_atom_site_label_3
_geom_angle
_geom_angle_publ_flag
C2 C1 C9 122.12(19) yes
C2 C1 C19 126.71(19) yes
C9 C1 C19 111.09(18) yes
C1 C2 C3 115.8(2) yes
C1 C2 H21 122.1 no
C3 C2 H21 122.1 no
C2 C3 O4 128.3(2) yes
C2 C3 C7 122.2(2) yes
O4 C3 C7 109.49(19) yes
C3 O4 C5 105.26(19) yes
O4 C5 O6 109.2(2) yes
O4 C5 H51 109.5 no
O6 C5 H51 109.5 no
O4 C5 H52 109.5 no
O6 C5 H52 109.5 no
H51 C5 H52 109.5 no
C5 O6 C7 105.16(18) yes
O6 C7 C3 109.69(19) yes
O6 C7 C8 127.2(2) yes
C3 C7 C8 123.0(2) yes
C7 C8 C9 115.69(19) yes
C7 C8 H81 122.2 no
C9 C8 H81 122.2 no
C8 C9 C1 121.06(19) yes
C8 C9 C10 126.72(18) yes
C1 C9 C10 112.19(17) yes
C9 C10 C11 111.92(16) yes
C9 C10 C14 109.76(15) yes
C11 C10 C14 101.66(15) yes
C9 C10 C18 103.25(15) yes
C11 C10 C18 115.46(15) yes
C14 C10 C18 115.02(16) yes
C10 C11 C12 109.53(16) yes
C10 C11 C22 126.58(19) yes
C12 C11 C22 123.89(19) yes
C11 C12 N13 103.14(16) yes
C11 C12 H121 111.0 no
N13 C12 H121 111.0 no
C11 C12 H122 111.0 no
N13 C12 H122 111.0 no
H121 C12 H122 109.5 no
C12 N13 C14 112.54(15) yes
C12 N13 S33 125.30(14) yes
C14 N13 S33 122.11(13) yes
C10 C14 N13 103.08(15) yes
C10 C14 C15 112.29(16) yes
N13 C14 C15 112.71(17) yes
C10 C14 H141 109.5 no
N13 C14 H141 109.5 no
C15 C14 H141 109.5 no
C14 C15 C16 108.01(19) yes
C14 C15 H151 109.8 no
C16 C15 H151 109.8 no
C14 C15 H152 109.8 no
C16 C15 H152 109.8 no
H151 C15 H152 109.5 no
C15 C16 C17 111.60(18) yes
C15 C16 H161 108.9 no
C17 C16 H161 108.9 no
C15 C16 H162 108.9 no
C17 C16 H162 108.9 no
H161 C16 H162 109.5 no
C16 C17 C18 114.52(17) yes
C16 C17 C21 112.38(17) yes
C18 C17 C21 102.25(17) yes
C16 C17 H171 109.1 no
C18 C17 H171 109.1 no
C21 C17 H171 109.1 no
C17 C18 C10 120.00(16) yes
C17 C18 C19 104.91(16) yes
C10 C18 C19 106.97(16) yes
C17 C18 H181 108.1 no
C10 C18 H181 108.1 no
C19 C18 H181 108.1 no
C18 C19 C1 105.54(16) yes
C18 C19 N20 105.73(17) yes
C1 C19 N20 116.15(17) yes
C18 C19 H191 109.7 no
C1 C19 H191 109.7 no
N20 C19 H191 109.7 no
C19 N20 C21 104.72(16) yes
C19 N20 H201 121.8(16) no
C21 N20 H201 126.8(16) no
C17 C21 N20 103.18(16) yes
C17 C21 C24 111.26(17) yes
N20 C21 C24 113.15(19) yes
C17 C21 C28 111.05(19) yes
N20 C21 C28 109.14(17) yes
C24 C21 C28 108.97(17) yes
C11 C22 C23 126.1(2) yes
C11 C22 H221 117.0 no
C23 C22 H221 117.0 no
C22 C23 H231 109.5 no
C22 C23 H232 109.5 no
H231 C23 H232 109.5 no
C22 C23 H233 109.5 no
H231 C23 H233 109.5 no
H232 C23 H233 109.5 no
C21 C24 C25 115.64(18) yes
C21 C24 H241 107.9 no
C25 C24 H241 107.9 no
C21 C24 H242 107.9 no
C25 C24 H242 107.9 no
H241 C24 H242 109.5 no
C24 C25 C26 111.2(2) yes
C24 C25 C27 113.7(2) yes
C26 C25 C27 109.6(2) yes
C24 C25 H251 107.4 no
C26 C25 H251 107.4 no
C27 C25 H251 107.4 no
C25 C26 H261 109.5 no
C25 C26 H262 109.5 no
H261 C26 H262 109.5 no
C25 C26 H263 109.5 no
H261 C26 H263 109.5 no
H262 C26 H263 109.5 no
C25 C27 H271 109.5 no
C25 C27 H272 109.5 no
H271 C27 H272 109.5 no
C25 C27 H273 109.5 no
H271 C27 H273 109.5 no
H272 C27 H273 109.5 no
C21 C28 O29 125.2(2) yes
C21 C28 O30 109.3(3) yes
O29 C28 O30 124.1(3) yes
C21 C28 O130 112.2(3) yes
O29 C28 O130 120.5(3) yes
C28 O30 C31 118.3(4) yes
O30 C31 C32 112.0(7) yes
O30 C31 H311 108.8 no
C32 C31 H311 108.8 no
O30 C31 H312 108.8 no
C32 C31 H312 108.8 no
H311 C31 H312 109.5 no
C31 C32 H321 109.5 no
C31 C32 H322 109.5 no
H321 C32 H322 109.5 no
C31 C32 H323 109.5 no
H321 C32 H323 109.5 no
H322 C32 H323 109.5 no
N13 S33 O34 107.59(9) yes
N13 S33 O35 108.14(9) yes
O34 S33 O35 120.45(10) yes
N13 S33 C36 107.58(9) yes
O34 S33 C36 108.24(10) yes
O35 S33 C36 104.23(9) yes
S33 C36 C37 118.06(17) yes
S33 C36 C41 124.77(16) yes
C37 C36 C41 117.2(2) yes
C36 C37 C38 121.1(2) yes
C36 C37 H371 119.5 no
C38 C37 H371 119.5 no
C37 C38 C39 120.1(2) yes
C37 C38 H381 120.0 no
C39 C38 H381 120.0 no
C38 C39 C40 120.3(2) yes
C38 C39 H391 119.9 no
C40 C39 H391 119.9 no
C39 C40 C41 118.8(2) yes
C39 C40 H401 120.6 no
C41 C40 H401 120.6 no
C36 C41 C40 122.6(2) yes
C36 C41 N42 122.00(19) yes
C40 C41 N42 115.4(2) yes
C41 N42 O43 117.2(2) yes
C41 N42 O44 118.4(2) yes
O43 N42 O44 124.4(2) yes
C28 O130 C131 118.2(5) yes
O130 C131 C132 112.8(8) yes
O130 C131 H1311 108.6 no
C132 C131 H1311 108.6 no
O130 C131 H1312 108.6 no
C132 C131 H1312 108.6 no
H1311 C131 H1312 109.5 no
C131 C132 H1321 109.5 no
C131 C132 H1322 109.5 no
C131 C132 H1323 109.5 no
H1321 C132 H1322 109.5 no
H1321 C132 H1323 109.5 no
H1322 C132 H1323 109.5 no

loop_
_geom_bond_atom_site_label_1
_geom_bond_atom_site_label_2
_geom_bond_distance
_geom_bond_publ_flag
C1 C2 1.398(3) yes
C1 C9 1.385(3) yes
C1 C19 1.498(3) yes
C2 C3 1.368(3) yes
C2 H21 0.950 no
C3 O4 1.385(3) yes
C3 C7 1.379(3) yes
O4 C5 1.416(3) yes
C5 O6 1.415(3) yes
C5 H51 0.950 no
C5 H52 0.950 no
O6 C7 1.386(3) yes
C7 C8 1.367(3) yes
C8 C9 1.406(3) yes
C8 H81 0.950 no
C9 C10 1.524(3) yes
C10 C11 1.535(3) yes
C10 C14 1.554(3) yes
C10 C18 1.563(3) yes
C11 C12 1.511(3) yes
C11 C22 1.319(3) yes
C12 N13 1.467(2) yes
C12 H121 0.950 no
C12 H122 0.950 no
N13 C14 1.472(3) yes
N13 S33 1.6013(16) yes
C14 C15 1.511(3) yes
C14 H141 0.950 no
C15 C16 1.517(3) yes
C15 H151 0.950 no
C15 H152 0.950 no
C16 C17 1.531(3) yes
C16 H161 0.950 no
C16 H162 0.950 no
C17 C18 1.558(3) yes
C17 C21 1.563(3) yes
C17 H171 0.950 no
C18 C19 1.550(3) yes
C18 H181 0.950 no
C19 N20 1.467(3) yes
C19 H191 0.950 no
N20 C21 1.461(3) yes
N20 H201 0.822(9) no
C21 C24 1.545(3) yes
C21 C28 1.524(3) yes
C22 C23 1.498(3) yes
C22 H221 0.950 no
C23 H231 0.950 no
C23 H232 0.950 no
C23 H233 0.950 no
C24 C25 1.535(3) yes
C24 H241 0.950 no
C24 H242 0.950 no
C25 C26 1.510(3) yes
C25 C27 1.522(4) yes
C25 H251 0.950 no
C26 H261 0.950 no
C26 H262 0.950 no
C26 H263 0.950 no
C27 H271 0.950 no
C27 H272 0.950 no
C27 H273 0.950 no
C28 O29 1.197(3) yes
C28 O30 1.435(6) yes
C28 O130 1.289(6) yes
O30 C31 1.468(8) yes
C31 C32 1.463(8) yes
C31 H311 0.950 no
C31 H312 0.950 no
C32 H321 0.950 no
C32 H322 0.950 no
C32 H323 0.950 no
S33 O34 1.4252(16) yes
S33 O35 1.4300(15) yes
S33 C36 1.777(2) yes
C36 C37 1.389(3) yes
C36 C41 1.392(3) yes
C37 C38 1.384(3) yes
C37 H371 0.950 no
C38 C39 1.375(4) yes
C38 H381 0.950 no
C39 C40 1.383(3) yes
C39 H391 0.950 no
C40 C41 1.374(3) yes
C40 H401 0.950 no
C41 N42 1.470(3) yes
N42 O43 1.225(2) yes
N42 O44 1.207(3) yes
O130 C131 1.447(9) yes
C131 C132 1.481(9) yes
C131 H1311 0.950 no
C131 H1312 0.950 no
C132 H1321 0.950 no
C132 H1322 0.950 no
C132 H1323 0.950 no

loop_
_geom_contact_atom_site_label_1
_geom_contact_atom_site_label_2
_geom_contact_distance
_geom_contact_site_symmetry_2
_geom_contact_publ_flag
O4 C32 3.298(6) 2_666 no
O4 C131 3.454(7) 2_666 no
O6 O43 3.228(2) 4_554 no
O6 C23 3.361(3) 4_554 no
O6 C12 3.572(3) 4_554 no
O29 C38 3.327(3) 2_566 no
O29 C2 3.499(3) 2_666 no
O34 C40 3.283(3) 4 no
O34 C22 3.569(2) 1_455 no
O35 C132 3.334(8) 2_567 no
O35 C31 3.454(6) 2_567 no
O35 C18 3.499(2) 1_455 no
O35 C19 3.550(2) 1_455 no
O43 C5 3.104(4) 4 no
O44 C39 3.421(3) 4 no
O44 C23 3.467(4) 4_454 no

loop_
_geom_torsion_atom_site_label_1
_geom_torsion_atom_site_label_2
_geom_torsion_atom_site_label_3
_geom_torsion_atom_site_label_4
_geom_torsion
_geom_torsion_publ_flag
S33 N13 C12 C11 165.7(1) no
S33 N13 C14 C10 -149.8(1) no
S33 N13 C14 C15 89.0(2) no
S33 C36 C37 C38 179.6(2) no
S33 C36 C41 N42 -2.8(3) no
S33 C36 C41 C40 178.7(2) no
O4 C3 C2 C1 -179.4(2) no
O4 C3 C7 O6 -0.4(3) no
O4 C3 C7 C8 177.8(2) no
O4 C5 O6 C7 10.5(3) no
O6 C5 O4 C3 -10.8(3) no
O6 C7 C3 C2 -178.2(2) no
O6 C7 C8 C9 180.0(2) no
O29 C28 O30 C31 -2.8(7) no
O29 C28 O130 C131 14.0(8) no
O29 C28 C21 N20 2.3(3) no
O29 C28 C21 C17 -110.8(3) no
O29 C28 C21 C24 126.3(3) no
O30 C28 C21 N20 169.2(3) no
O30 C28 C21 C17 56.1(3) no
O30 C28 C21 C24 -66.8(3) no
O34 S33 N13 C12 14.5(2) no
O34 S33 N13 C14 -168.3(1) no
O34 S33 C36 C37 159.8(1) no
O34 S33 C36 C41 -20.0(2) no
O35 S33 N13 C12 146.1(2) no
O35 S33 N13 C14 -36.8(2) no
O35 S33 C36 C37 30.5(2) no
O35 S33 C36 C41 -149.3(2) no
O43 N42 C41 C36 -74.6(3) no
O43 N42 C41 C40 103.9(2) no
O44 N42 C41 C36 107.7(2) no
O44 N42 C41 C40 -73.7(3) no
O130 C28 C21 N20 -160.9(4) no
O130 C28 C21 C17 86.0(4) no
O130 C28 C21 C24 -36.9(4) no
N13 S33 C36 C37 -84.2(2) no
N13 S33 C36 C41 96.0(2) no
N13 C12 C11 C10 -9.7(2) no
N13 C12 C11 C22 171.3(2) no
N13 C14 C10 C9 87.8(2) no
N13 C14 C10 C11 -30.8(2) no
N13 C14 C10 C18 -156.3(2) no
N13 C14 C15 C16 -179.9(1) no
N20 C19 C1 C2 68.0(3) no
N20 C19 C1 C9 -115.1(2) no
N20 C19 C18 C10 116.4(2) no
N20 C19 C18 C17 -12.0(2) no
N20 C21 C17 C16 -87.4(2) no
N20 C21 C17 C18 35.9(2) no
N20 C21 C24 C25 60.0(2) no
N42 C41 C36 C37 177.3(2) no
N42 C41 C40 C39 -176.4(2) no
C1 C2 C3 C7 -2.1(3) no
C1 C9 C8 C7 -2.2(3) no
C1 C9 C10 C11 -133.9(2) no
C1 C9 C10 C14 114.0(2) no
C1 C9 C10 C18 -9.1(2) no
C1 C19 N20 C21 152.4(2) no
C1 C19 C18 C10 -7.2(2) no
C1 C19 C18 C17 -135.6(1) no
C2 C1 C9 C8 0.2(3) no
C2 C1 C9 C10 -178.1(2) no
C2 C1 C19 C18 -175.2(2) no
C2 C3 O4 C5 -175.6(3) no
C2 C3 C7 C8 0.0(4) no
C3 C2 C1 C9 2.0(3) no
C3 C2 C1 C19 178.5(2) no
C3 C7 O6 C5 -6.2(3) no
C3 C7 C8 C9 2.1(3) no
C5 O4 C3 C7 6.9(3) no
C5 O6 C7 C8 175.7(2) no
C7 C8 C9 C10 175.8(2) no
C8 C9 C1 C19 -176.9(2) no
C8 C9 C10 C11 48.0(2) no
C8 C9 C10 C14 -64.1(2) no
C8 C9 C10 C18 172.8(2) no
C9 C1 C19 C18 1.7(2) no
C9 C10 C11 C12 -91.6(2) no
C9 C10 C11 C22 87.4(3) no
C9 C10 C14 C15 -150.6(2) no
C9 C10 C18 C17 128.7(2) no
C9 C10 C18 C19 9.6(2) no
C10 C9 C1 C19 4.9(2) no
C10 C11 C22 C23 -179.0(2) no
C10 C14 N13 C12 27.7(2) no
C10 C14 C15 C16 64.2(2) no
C10 C18 C17 C16 -12.5(3) no
C10 C18 C17 C21 -134.3(2) no
C11 C10 C14 C15 90.8(2) no
C11 C10 C18 C17 -108.8(2) no
C11 C10 C18 C19 132.1(2) no
C11 C12 N13 C14 -11.7(2) no
C12 N13 S33 C36 -101.9(2) no
C12 N13 C14 C15 -93.5(2) no
C12 C11 C10 C14 25.5(2) no
C12 C11 C10 C18 150.7(2) no
C12 C11 C22 C23 -0.2(4) no
C14 N13 S33 C36 75.2(2) no
C14 C10 C11 C22 -155.5(2) no
C14 C10 C18 C17 9.2(3) no
C14 C10 C18 C19 -110.0(2) no
C14 C15 C16 C17 -68.0(2) no
C15 C14 C10 C18 -34.8(2) no
C15 C16 C17 C18 41.3(3) no
C15 C16 C17 C21 157.4(2) no
C16 C17 C18 C19 107.6(2) no
C16 C17 C21 C24 151.0(2) no
C16 C17 C21 C28 29.4(2) no
C17 C21 N20 C19 -45.0(2) no
C17 C21 C24 C25 175.6(2) no
C18 C10 C11 C22 -30.3(3) no
C18 C17 C21 C24 -85.7(2) no
C18 C17 C21 C28 152.7(2) no
C18 C19 N20 C21 35.8(2) no
C19 N20 C21 C24 75.3(2) no
C19 N20 C21 C28 -163.2(2) no
C19 C18 C17 C21 -14.2(2) no
C21 C24 C25 C26 140.1(2) no
C21 C24 C25 C27 -95.6(2) no
C21 C28 O30 C31 -169.8(4) no
C21 C28 O130 C131 178.1(5) no
C25 C24 C21 C28 -61.6(2) no
C28 O30 C31 C32 -87.1(6) no
C28 O130 C131 C132 70.4(8) no
C36 C37 C38 C39 1.1(3) no
C36 C41 C40 C39 2.1(3) no
C37 C36 C41 C40 -1.1(3) no
C37 C38 C39 C40 -0.1(4) no
C38 C37 C36 C41 -0.5(3) no
C38 C39 C40 C41 -1.5(4) no
